data_1552951
loop_
_publ_author_name
'Liu, Kai-Qing'
'Wang, Jun-Jie'
'Yan, Xing-Xing'
'Niu, Chuang'
'Wang, Guan-Wu'

_publ_section_title
;
 Regioselective electrosynthesis of tetra- and hexa-functionalized
 [60]fullerene derivatives with unprecedented addition patterns.
;
_journal_issue 2
_journal_name_full 'Chemical science'
_journal_page_first 384
_journal_page_last 388
_journal_paper_doi 10.1039/c9sc02131k
_journal_volume 11
_journal_year 2020
_chemical_formula_sum 'C78 H19 N O S2'
_chemical_formula_weight 1050.06
_space_group_crystal_system monoclinic
_space_group_IT_number 14
_space_group_name_Hall '-P 2ybc'
_space_group_name_H-M_alt 'P 1 21/c 1'
_atom_sites_solution_hydrogens geom
_audit_creation_method SHELXL-2013
_audit_update_record
;
2019-04-24 deposited with the CCDC.	2019-11-11 downloaded from the CCDC.
;
_cell_angle_alpha 90
_cell_angle_beta 116.384(3)
_cell_angle_gamma 90
_cell_formula_units_Z 4
_cell_length_a 14.2115(5)
_cell_length_b 13.2334(4)
_cell_length_c 26.4184(7)
_cell_measurement_reflns_used 5079
_cell_measurement_temperature 291(2)
_cell_measurement_theta_max 69.9360
_cell_measurement_theta_min 3.1241
_cell_volume 4450.9(3)
_computing_cell_refinement 'CrysAlisPro (Agilent Technologies)'
_computing_data_collection 'CrysAlisPro (Agilent Technologies)'
_computing_data_reduction 'CrysAlisPro (Agilent Technologies)'
_computing_molecular_graphics 'Ortep-3 (L. J. Farrugia, 2001)'
_computing_publication_material SHELXL-2013
_computing_structure_refinement 'SHELXL-2013 (Sheldrick, 2013)'
_computing_structure_solution 'SHELXS-97 (Sheldrick, 1997)'
_diffrn_ambient_temperature 291(2)
_diffrn_detector_area_resol_mean 15.9149
_diffrn_measured_fraction_theta_full 0.996
_diffrn_measured_fraction_theta_max 0.976
_diffrn_measurement_device_type 'Gemini S Ultra, Agilent Technologies'
_diffrn_measurement_method '\w scans'
_diffrn_radiation_type CuK\a
_diffrn_radiation_wavelength 1.54184
_diffrn_reflns_av_R_equivalents 0.0399
_diffrn_reflns_av_unetI/netI 0.0448
_diffrn_reflns_Laue_measured_fraction_full 0.996
_diffrn_reflns_Laue_measured_fraction_max 0.976
_diffrn_reflns_limit_h_max 17
_diffrn_reflns_limit_h_min -17
_diffrn_reflns_limit_k_max 15
_diffrn_reflns_limit_k_min -10
_diffrn_reflns_limit_l_max 31
_diffrn_reflns_limit_l_min -31
_diffrn_reflns_number 25299
_diffrn_reflns_point_group_measured_fraction_full 0.996
_diffrn_reflns_point_group_measured_fraction_max 0.976
_diffrn_reflns_theta_full 67.684
_diffrn_reflns_theta_max 70.061
_diffrn_reflns_theta_min 3.472
_diffrn_source 'Enhance Ultra (Cu) X-ray Source'
_exptl_absorpt_coefficient_mu 1.567
_exptl_absorpt_correction_T_max 1.00000
_exptl_absorpt_correction_T_min 0.23771
_exptl_absorpt_correction_type multi-scan
_exptl_absorpt_process_details
;
CrysAlisPro, Agilent Technologies,
Version 1.171.36.21 (release 14-08-2012 CrysAlis171 .NET)
(compiled Sep 14 2012,17:21:16)
Empirical absorption correction using spherical harmonics,
 implemented in SCALE3 ABSPACK scaling algorithm.
;
_exptl_crystal_colour black
_exptl_crystal_density_diffrn 1.567
_exptl_crystal_description block
_exptl_crystal_F_000 2136
_exptl_crystal_size_max 0.320
_exptl_crystal_size_mid 0.300
_exptl_crystal_size_min 0.260
_refine_diff_density_max 0.733
_refine_diff_density_min -0.778
_refine_diff_density_rms 0.068
_refine_ls_extinction_coef 0.00039(3)
_refine_ls_extinction_expression Fc^*^=kFc[1+0.001xFc^2^\l^3^/sin(2\q)]^-1/4^
_refine_ls_extinction_method SHELXL
_refine_ls_goodness_of_fit_ref 1.071
_refine_ls_hydrogen_treatment constr
_refine_ls_matrix_type full
_refine_ls_number_parameters 751
_refine_ls_number_reflns 8247
_refine_ls_number_restraints 27
_refine_ls_restrained_S_all 1.072
_refine_ls_R_factor_all 0.1222
_refine_ls_R_factor_gt 0.0789
_refine_ls_shift/su_max 0.008
_refine_ls_shift/su_mean 0.000
_refine_ls_structure_factor_coef Fsqd
_refine_ls_weighting_details 'w=1/[\s^2^(Fo^2^)+(0.0929P)^2^+4.3224P] where P=(Fo^2^+2Fc^2^)/3'
_refine_ls_weighting_scheme calc
_refine_ls_wR_factor_gt 0.1994
_refine_ls_wR_factor_ref 0.2308
_reflns_Friedel_coverage 0.000
_reflns_number_gt 4941
_reflns_number_total 8247
_reflns_threshold_expression 'I > 2\s(I)'
_cod_data_source_file c9sc02131k2.cif
_cod_data_source_block shelxl
_cod_depositor_comments
;Adding full bibliography for 1552951.cif.

 Adding full bibliography for 1552951.cif.
;
_cod_original_sg_symbol_H-M 'P 21/c'
_cod_database_code 1552951
_shelx_space_group_comment
;
The symmetry employed for this shelxl refinement is uniquely defined
by the following loop, which should always be used as a source of
symmetry information in preference to the above space-group names.
They are only intended as comments.
;
_shelx_estimated_absorpt_t_min 0.634
_shelx_estimated_absorpt_t_max 0.686
_shelxl_version_number 2013-4

loop_
_space_group_symop_operation_xyz
'x, y, z'
'-x, y+1/2, -z+1/2'
'-x, -y, -z'
'x, -y-1/2, z-1/2'

loop_
_atom_site_label
_atom_site_type_symbol
_atom_site_fract_x
_atom_site_fract_y
_atom_site_fract_z
_atom_site_U_iso_or_equiv
_atom_site_adp_type
_atom_site_occupancy
_atom_site_site_symmetry_order
_atom_site_calc_flag
_atom_site_refinement_flags_posn
_atom_site_refinement_flags_adp
_atom_site_refinement_flags_occupancy
_atom_site_disorder_assembly
_atom_site_disorder_group
O1 O 0.55533(9) 0.20868(10) 0.13849(5) 0.0761(4) Uani 1 1 d . . . . .
N1 N 0.60737(9) 0.17596(10) 0.23090(5) 0.0559(4) Uani 1 1 d . . . . .
C1 C 0.22336(12) 0.28222(13) 0.31486(6) 0.0596(5) Uani 1 1 d . . . . .
C2 C 0.09928(11) -0.01775(12) 0.24109(7) 0.0593(5) Uani 1 1 d . . . . .
C3 C -0.05730(12) 0.10710(13) 0.08351(7) 0.0643(6) Uani 1 1 d . . . . .
C76 C 0.39774(13) -0.01362(14) 0.42313(6) 0.0652(6) Uani 1 1 d . . . . .
C4 C -0.02941(11) 0.26511(13) 0.19870(7) 0.0646(5) Uani 1 1 d . . . . .
C5 C 0.03613(13) -0.04109(13) 0.13845(7) 0.0638(6) Uani 1 1 d . . . . .
C6 C 0.45665(11) 0.04913(11) 0.29507(6) 0.0506(4) Uani 1 1 d . . . . .
H6 H 0.5174 0.0053 0.3157 0.061 Uiso 1 1 calc R U . . .
C7 C 0.00049(13) 0.10375(13) 0.05325(7) 0.0635(6) Uani 1 1 d . . . . .
C73 C 0.29421(16) 0.01082(18) 0.48995(7) 0.0909(6) Uani 1 1 d . U . . .
H20 H 0.2599 0.0184 0.5126 0.109 Uiso 1 1 calc R U . . .
C8 C 0.29767(11) -0.05047(11) 0.24729(6) 0.0510(4) Uani 1 1 d . . . . .
C66 C 0.67579(11) 0.17183(11) 0.28936(7) 0.0539(5) Uani 1 1 d . . . . .
C9 C 0.20924(12) -0.08385(11) 0.20006(6) 0.0562(5) Uani 1 1 d . . . . .
C10 C 0.44493(11) 0.24234(11) 0.29011(6) 0.0511(5) Uani 1 1 d . . . . .
C11 C 0.29388(12) 0.39831(11) 0.26798(7) 0.0592(5) Uani 1 1 d . U . . .
C12 C 0.43882(10) 0.26866(11) 0.20117(6) 0.0506(4) Uani 1 1 d . . . . .
C13 C 0.28985(11) -0.00423(11) 0.29421(6) 0.0532(4) Uani 1 1 d . . . . .
C14 C 0.35310(11) 0.11795(12) 0.11764(6) 0.0562(5) Uani 1 1 d . . . . .
C15 C 0.37341(11) 0.29521(12) 0.14673(6) 0.0552(5) Uani 1 1 d . . . . .
C16 C 0.38081(11) 0.00362(11) 0.19029(6) 0.0506(4) Uani 1 1 d . . . . .
C17 C 0.22169(12) 0.24658(13) 0.06494(6) 0.0605(5) Uani 1 1 d . . . . .
C64 C 0.83772(13) 0.17092(12) 0.37561(7) 0.0631(6) Uani 1 1 d . . . . .
C18 C 0.49440(11) 0.16659(11) 0.21964(6) 0.0516(4) Uani 1 1 d . . . . .
C19 C 0.12114(12) 0.31323(12) 0.27948(7) 0.0609(5) Uani 1 1 d . . . . .
C20 C 0.38916(11) 0.24680(11) 0.32070(6) 0.0529(5) Uani 1 1 d . . . . .
C21 C -0.07139(11) 0.19003(13) 0.15811(7) 0.0629(5) Uani 1 1 d . . . . .
C65 C 0.78447(12) 0.17822(11) 0.31673(7) 0.0605(5) Uani 1 1 d . . . . .
H61 H 0.8220 0.1874 0.2959 0.073 Uiso 1 1 calc R U . . .
C22 C 0.16982(11) 0.10811(13) 0.31048(6) 0.0600(5) Uani 1 1 d . . . . .
C61 C 0.61864(11) 0.15880(11) 0.32027(6) 0.0541(5) Uani 1 1 d . . . . .
C23 C 0.42424(11) 0.31478(11) 0.24593(6) 0.0526(5) Uani 1 1 d . . . . .
C74 C 0.30723(15) -0.08512(18) 0.47264(7) 0.0827(7) Uani 1 1 d . . . . .
H71 H 0.2806 -0.1412 0.4831 0.099 Uiso 1 1 calc R U . . .
C24 C 0.01956(11) 0.06022(13) 0.22926(7) 0.0620(5) Uani 1 1 d . . . . .
C25 C 0.00991(12) 0.35730(12) 0.18555(7) 0.0637(5) Uani 1 1 d . U . . .
C26 C 0.20397(12) -0.07181(11) 0.14531(7) 0.0579(5) Uani 1 1 d . . . . .
C27 C 0.10689(12) -0.06743(12) 0.19636(7) 0.0591(5) Uani 1 1 d . . . . .
C28 C 0.28808(12) -0.02655(12) 0.14089(6) 0.0557(5) Uani 1 1 d . . . . .
C29 C 0.19216(11) 0.01132(12) 0.29092(6) 0.0559(5) Uani 1 1 d . . . . .
C30 C 0.31145(12) 0.32515(11) 0.30893(6) 0.0568(5) Uani 1 1 d . U . . .
C31 C 0.50122(11) 0.15071(11) 0.28281(6) 0.0504(4) Uani 1 1 d . . . . .
C32 C 0.38614(11) -0.00707(11) 0.24237(6) 0.0512(4) Uani 1 1 d . . . . .
C33 C 0.20084(12) 0.34314(12) 0.08423(7) 0.0603(5) Uani 1 1 d . . . . .
C34 C 0.39053(11) 0.05158(12) 0.33171(6) 0.0533(5) Uani 1 1 d . . . . .
C35 C 0.36510(12) 0.15894(12) 0.35029(6) 0.0551(5) Uani 1 1 d . . . . .
C36 C 0.00446(12) 0.37145(13) 0.13199(7) 0.0641(5) Uani 1 1 d . U . . .
C37 C -0.03853(12) 0.03361(13) 0.12731(7) 0.0644(6) Uani 1 1 d . . . . .
C63 C 0.77987(13) 0.15947(13) 0.40593(8) 0.0665(6) Uani 1 1 d . . . . .
H95 H 0.8143 0.1554 0.4451 0.080 Uiso 1 1 calc R U . . .
C38 C 0.03995(11) 0.23851(13) 0.25724(7) 0.0624(5) Uani 1 1 d . . . . .
C39 C 0.07902(13) 0.02617(13) 0.06462(7) 0.0618(5) Uani 1 1 d . . . . .
C40 C 0.10238(13) 0.36363(12) 0.08020(7) 0.0619(5) Uani 1 1 d . . . . .
C41 C 0.09679(13) -0.04415(12) 0.10643(7) 0.0621(5) Uani 1 1 d . . . . .
C42 C 0.03943(13) 0.19618(14) 0.03922(7) 0.0654(6) Uani 1 1 d . . . . .
C77 C 0.44923(12) -0.01734(13) 0.38468(6) 0.0612(5) Uani 1 1 d . . . . .
H10A H 0.4495 -0.0864 0.3725 0.073 Uiso 1 1 calc R U . . .
H10B H 0.5216 0.0048 0.4050 0.073 Uiso 1 1 calc R U . . .
C43 C 0.43997(11) 0.08309(12) 0.17445(6) 0.0538(4) Uani 1 1 d . . . . .
H105 H 0.4941 0.0489 0.1673 0.065 Uiso 1 1 calc R U . . .
C44 C 0.06405(11) 0.13721(13) 0.27187(7) 0.0609(5) Uani 1 1 d . . . . .
C45 C -0.07793(12) 0.20347(14) 0.10235(7) 0.0657(6) Uani 1 1 d . . . . .
C46 C 0.14205(13) 0.17484(13) 0.04245(7) 0.0614(5) Uani 1 1 d . . . . .
C47 C 0.28571(12) 0.42169(11) 0.17834(7) 0.0586(5) Uani 1 1 d . . . . .
C48 C 0.09291(12) 0.41482(12) 0.12675(7) 0.0626(5) Uani 1 1 d . . . . .
C49 C 0.26950(12) 0.04393(13) 0.09610(6) 0.0589(5) Uani 1 1 d . . . . .
C50 C 0.18158(12) 0.44339(12) 0.17402(7) 0.0614(5) Uani 1 1 d . . . . .
C51 C 0.01991(13) 0.28870(13) 0.05777(7) 0.0643(6) Uani 1 1 d . . . . .
C52 C 0.29376(12) 0.37194(12) 0.13452(7) 0.0591(5) Uani 1 1 d . . . . .
C75 C 0.35979(14) -0.09707(16) 0.43991(7) 0.0749(6) Uani 1 1 d . . . . .
H128 H 0.3698 -0.1615 0.4291 0.090 Uiso 1 1 calc R U . . .
C53 C 0.32843(11) 0.21776(13) 0.10260(6) 0.0568(5) Uani 1 1 d . . . . .
C54 C 0.24803(12) 0.17923(12) 0.33165(6) 0.0563(5) Uani 1 1 d . . . . .
C55 C 0.35272(11) 0.39362(11) 0.23582(7) 0.0570(5) Uani 1 1 d . . . . .
C67 C 0.95592(14) 0.17469(15) 0.40402(9) 0.0807(7) Uani 1 1 d . . . . .
H13A H 0.9811 0.1676 0.4441 0.121 Uiso 1 1 calc R U . . .
H13B H 0.9790 0.2382 0.3960 0.121 Uiso 1 1 calc R U . . .
H13C H 0.9830 0.1206 0.3901 0.121 Uiso 1 1 calc R U . . .
C68 C 0.62801(12) 0.19600(13) 0.18514(7) 0.0616(5) Uani 1 1 d . . . . .
C56 C -0.04603(12) 0.08482(13) 0.17427(7) 0.0644(5) Uani 1 1 d . . . . .
C70 C 0.42100(13) 0.16903(13) 0.41629(7) 0.0656(6) Uani 1 1 d . . . . .
H13D H 0.4966 0.1657 0.4301 0.079 Uiso 1 1 calc R U . . .
H13E H 0.4036 0.2334 0.4276 0.079 Uiso 1 1 calc R U . . .
C71 C 0.38380(13) 0.08333(15) 0.44053(6) 0.0685(6) Uani 1 1 d . . . . .
C57 C 0.18786(12) 0.42952(11) 0.22999(7) 0.0624(5) Uani 1 1 d . . . . .
C62 C 0.67082(13) 0.15400(13) 0.37822(7) 0.0642(6) Uani 1 1 d . . . . .
H148 H 0.6329 0.1471 0.3991 0.077 Uiso 1 1 calc R U . . .
C72 C 0.33178(15) 0.09521(18) 0.47389(7) 0.0819(6) Uani 1 1 d . U . . .
H149 H 0.3223 0.1593 0.4853 0.098 Uiso 1 1 calc R U . . .
C58 C -0.04062(12) 0.29316(13) 0.08961(7) 0.0643(6) Uani 1 1 d . . . . .
C59 C 0.16746(13) 0.07077(13) 0.05839(6) 0.0628(5) Uani 1 1 d . . . . .
C60 C 0.10303(12) 0.38742(12) 0.23596(7) 0.0626(5) Uani 1 1 d . . . . .
C69 C 0.73803(13) 0.20032(18) 0.19345(8) 0.0837(7) Uani 1 1 d . . . . .
H20A H 0.7389 0.2051 0.1574 0.126 Uiso 1 1 calc R U . . .
H20B H 0.7744 0.1402 0.2125 0.126 Uiso 1 1 calc R U . . .
H20C H 0.7722 0.2584 0.2159 0.126 Uiso 1 1 calc R U . . .
S1 S 0.28707(12) 0.42203(3) 0.45137(3) 0.2921(9) Uani 0.7320(12) 1 d D . P A 2
S2 S 0.36205(18) 0.62677(3) 0.52241(3) 0.2890(12) Uani 0.7320(12) 1 d D . P A 2
C78 C 0.32803(19) 0.52726(2) 0.48382(2) 0.2668(3) Uani 0.7320(12) 1 d D U P A 2
S1' S 0.3539(3) 0.51518(12) 0.42172(2) 0.2921(9) Uani 0.2680(12) 1 d D . P A 1
C78' C 0.4033(6) 0.54219(10) 0.48763(2) 0.2668(3) Uani 0.2680(12) 1 d D U P A 1
S2' S 0.4598(5) 0.55965(16) 0.55462(2) 0.2890(12) Uani 0.2680(12) 1 d D . P A 1

loop_
_atom_site_aniso_label
_atom_site_aniso_U_11
_atom_site_aniso_U_22
_atom_site_aniso_U_33
_atom_site_aniso_U_23
_atom_site_aniso_U_13
_atom_site_aniso_U_12
O1 0.0696(5) 0.0923(8) 0.0786(6) 0.0193(6) 0.0438(4) 0.0084(6)
N1 0.0521(5) 0.0562(7) 0.0693(6) 0.0034(6) 0.0359(4) 0.0007(5)
C1 0.0638(7) 0.0571(9) 0.0676(7) -0.0118(7) 0.0380(5) 0.0022(7)
C2 0.0608(7) 0.0503(8) 0.0746(8) 0.0064(7) 0.0371(5) -0.0069(6)
C3 0.0514(7) 0.0617(10) 0.0732(9) -0.0046(8) 0.0218(6) -0.0089(7)
C76 0.0722(9) 0.0707(10) 0.0539(7) 0.0063(8) 0.0292(6) 0.0023(8)
C4 0.0510(6) 0.0617(9) 0.0895(9) -0.0002(8) 0.0386(5) 0.0064(7)
C5 0.0642(8) 0.0492(8) 0.0747(9) -0.0073(8) 0.0278(6) -0.0127(7)
C6 0.0539(6) 0.0455(8) 0.0577(7) 0.0024(6) 0.0295(5) 0.0019(6)
C7 0.0585(8) 0.0627(10) 0.0593(8) -0.0067(8) 0.0170(6) -0.0065(8)
C73 0.1024(10) 0.1180(11) 0.0691(8) 0.0059(7) 0.0533(6) -0.0035(8)
C8 0.0605(7) 0.0360(7) 0.0610(7) 0.0016(6) 0.0313(5) 0.0005(6)
C66 0.0551(7) 0.0392(7) 0.0719(8) 0.0018(6) 0.0322(5) 0.0033(6)
C9 0.0688(7) 0.0344(7) 0.0715(8) 0.0004(6) 0.0368(5) -0.0050(6)
C10 0.0527(6) 0.0417(7) 0.0609(7) -0.0064(6) 0.0269(5) -0.0051(6)
C11 0.0665(7) 0.0363(7) 0.0808(7) -0.0094(5) 0.0381(5) -0.0040(6)
C12 0.0465(6) 0.0441(7) 0.0660(7) 0.0044(6) 0.0294(5) -0.0009(6)
C13 0.0657(7) 0.0400(7) 0.0628(7) 0.0068(6) 0.0368(5) -0.0001(6)
C14 0.0594(6) 0.0576(9) 0.0631(7) 0.0025(7) 0.0378(5) 0.0040(6)
C15 0.0560(6) 0.0500(8) 0.0689(7) 0.0069(7) 0.0360(5) -0.0012(6)
C16 0.0573(6) 0.0405(7) 0.0615(6) -0.0001(6) 0.0330(5) 0.0051(6)
C17 0.0630(7) 0.0653(10) 0.0569(7) 0.0110(7) 0.0301(5) 0.0047(7)
C64 0.0589(8) 0.0419(8) 0.0821(10) -0.0091(7) 0.0256(7) -0.0005(7)
C18 0.0511(6) 0.0462(8) 0.0632(7) 0.0056(6) 0.0304(5) 0.0034(6)
C19 0.0638(7) 0.0539(9) 0.0778(8) -0.0073(7) 0.0429(5) 0.0058(6)
C20 0.0569(7) 0.0447(8) 0.0594(7) -0.0050(6) 0.0278(5) -0.0004(6)
C21 0.0485(6) 0.0599(9) 0.0852(9) 0.0027(8) 0.0343(5) 0.0025(7)
C65 0.0530(7) 0.0420(8) 0.0888(9) 0.0012(7) 0.0337(6) -0.0009(6)
C22 0.0640(7) 0.0616(9) 0.0682(7) 0.0015(7) 0.0419(5) -0.0020(7)
C61 0.0539(6) 0.0449(8) 0.0677(7) -0.0031(7) 0.0307(5) -0.0015(6)
C23 0.0517(6) 0.0403(7) 0.0714(7) -0.0005(6) 0.0323(5) -0.0029(6)
C74 0.0830(10) 0.1052(14) 0.0644(8) 0.0124(9) 0.0367(6) -0.0162(10)
C24 0.0609(7) 0.0543(9) 0.0839(8) 0.0044(7) 0.0441(5) -0.0061(6)
C25 0.0572(7) 0.0512(9) 0.0890(6) 0.0031(7) 0.0383(5) 0.0109(6)
C26 0.0687(8) 0.0387(8) 0.0671(8) -0.0097(7) 0.0308(6) -0.0047(6)
C27 0.0654(7) 0.0404(7) 0.0780(8) -0.0019(7) 0.0376(5) -0.0127(6)
C28 0.0647(7) 0.0461(8) 0.0615(7) -0.0050(6) 0.0327(5) 0.0043(6)
C29 0.0625(7) 0.0516(8) 0.0654(7) 0.0069(7) 0.0389(5) -0.0015(6)
C30 0.0625(7) 0.0445(7) 0.0675(7) -0.0130(5) 0.0326(5) -0.0008(6)
C31 0.0538(6) 0.0439(8) 0.0594(7) 0.0014(6) 0.0305(5) 0.0019(6)
C32 0.0601(6) 0.0389(7) 0.0633(7) 0.0026(6) 0.0354(5) 0.0058(6)
C33 0.0630(7) 0.0525(9) 0.0684(8) 0.0156(7) 0.0319(6) 0.0038(7)
C34 0.0594(7) 0.0485(8) 0.0584(7) 0.0009(6) 0.0321(5) 0.0028(6)
C35 0.0621(7) 0.0515(8) 0.0583(7) 0.0001(7) 0.0328(5) 0.0019(6)
C36 0.0558(7) 0.0525(9) 0.0827(6) 0.0080(8) 0.0297(5) 0.0103(7)
C37 0.0603(8) 0.0556(9) 0.0756(9) -0.0021(8) 0.0288(6) -0.0121(7)
C63 0.0588(8) 0.0625(10) 0.0710(9) -0.0055(8) 0.0224(7) -0.0005(8)
C38 0.0582(6) 0.0648(10) 0.0784(8) -0.0053(7) 0.0432(5) 0.0018(7)
C39 0.0651(8) 0.0563(9) 0.0578(8) -0.0116(7) 0.0217(6) -0.0069(7)
C40 0.0640(8) 0.0508(8) 0.0688(8) 0.0167(7) 0.0275(6) 0.0055(7)
C41 0.0695(8) 0.0472(8) 0.0682(8) -0.0138(7) 0.0293(6) -0.0117(7)
C42 0.0623(8) 0.0719(11) 0.0564(8) 0.0050(8) 0.0214(6) -0.0009(8)
C77 0.0688(8) 0.0602(9) 0.0574(7) 0.0050(7) 0.0305(5) 0.0042(7)
C43 0.0602(6) 0.0508(8) 0.0625(7) -0.0005(6) 0.0380(4) 0.0026(6)
C44 0.0597(6) 0.0616(9) 0.0770(7) 0.0050(7) 0.0445(5) -0.0007(6)
C45 0.0507(7) 0.0671(10) 0.0743(9) 0.0054(8) 0.0233(6) -0.0003(7)
C46 0.0643(8) 0.0649(10) 0.0530(7) 0.0024(7) 0.0244(6) -0.0004(7)
C47 0.0596(7) 0.0377(7) 0.0796(8) 0.0053(7) 0.0319(6) -0.0061(6)
C48 0.0616(8) 0.0430(8) 0.0832(9) 0.0129(7) 0.0322(6) 0.0082(7)
C49 0.0695(8) 0.0557(9) 0.0577(7) -0.0064(7) 0.0338(5) -0.0003(7)
C50 0.0643(7) 0.0381(8) 0.0864(9) 0.0053(7) 0.0377(6) 0.0065(6)
C51 0.0625(8) 0.0615(9) 0.0643(8) 0.0121(8) 0.0240(6) 0.0052(8)
C52 0.0625(7) 0.0444(8) 0.0731(8) 0.0150(7) 0.0326(6) 0.0001(6)
C75 0.0855(10) 0.0794(12) 0.0629(8) 0.0105(9) 0.0356(6) -0.0021(9)
C53 0.0611(7) 0.0592(9) 0.0612(7) 0.0069(7) 0.0372(5) 0.0022(7)
C54 0.0641(7) 0.0545(9) 0.0601(7) -0.0029(7) 0.0366(5) 0.0024(6)
C55 0.0587(7) 0.0374(7) 0.0792(8) -0.0024(7) 0.0346(5) -0.0053(6)
C67 0.0618(9) 0.0725(11) 0.0976(12) -0.0168(10) 0.0263(8) -0.0046(9)
C68 0.0606(7) 0.0574(9) 0.0793(8) 0.0083(7) 0.0424(5) 0.0038(7)
C56 0.0559(7) 0.0619(10) 0.0830(9) 0.0013(8) 0.0377(5) -0.0076(7)
C70 0.0738(8) 0.0645(10) 0.0634(8) -0.0066(8) 0.0350(6) -0.0015(8)
C71 0.0755(9) 0.0816(12) 0.0513(7) 0.0065(8) 0.0308(6) 0.0032(9)
C57 0.0657(8) 0.0370(7) 0.0895(9) -0.0083(7) 0.0391(6) 0.0047(6)
C62 0.0657(8) 0.0614(10) 0.0681(8) -0.0027(8) 0.0320(6) -0.0015(7)
C72 0.0955(10) 0.0946(10) 0.0656(8) -0.0055(7) 0.0450(6) 0.0015(7)
C58 0.0509(7) 0.0612(9) 0.0784(9) 0.0116(8) 0.0266(6) 0.0071(7)
C59 0.0769(8) 0.0596(9) 0.0551(7) -0.0069(7) 0.0323(6) -0.0004(8)
C60 0.0644(7) 0.0474(8) 0.0878(8) -0.0082(7) 0.0443(5) 0.0063(6)
C69 0.0668(7) 0.1097(15) 0.0954(9) 0.0154(10) 0.0547(5) 0.0089(9)
S1 0.2516(12) 0.3962(18) 0.1853(13) -0.0514(11) 0.0579(9) 0.1731(9)
S2 0.3270(18) 0.1429(11) 0.390(2) 0.0129(14) 0.1527(14) -0.0747(10)
C78 0.2665(4) 0.2667(4) 0.2669(4) -0.0004(3) 0.1184(2) 0.0001(3)
S1' 0.2516(12) 0.3962(18) 0.1853(13) -0.0514(11) 0.0579(9) 0.1731(9)
C78' 0.2665(4) 0.2667(4) 0.2669(4) -0.0004(3) 0.1184(2) 0.0001(3)
S2' 0.3270(18) 0.1429(11) 0.390(2) 0.0129(14) 0.1527(14) -0.0747(10)

loop_
_atom_type_symbol
_atom_type_description
_atom_type_scat_dispersion_real
_atom_type_scat_dispersion_imag
_atom_type_scat_source
C C 0.0181 0.0091 'International Tables Vol C Tables 4.2.6.8 and 6.1.1.4'
N N 0.0311 0.0180 'International Tables Vol C Tables 4.2.6.8 and 6.1.1.4'
O O 0.0492 0.0322 'International Tables Vol C Tables 4.2.6.8 and 6.1.1.4'
H H 0.0000 0.0000 'International Tables Vol C Tables 4.2.6.8 and 6.1.1.4'
S S 0.3331 0.5567 'International Tables Vol C Tables 4.2.6.8 and 6.1.1.4'

loop_
_geom_angle_atom_site_label_1
_geom_angle_atom_site_label_2
_geom_angle_atom_site_label_3
_geom_angle
C68 N1 C66 130.46(13)
C68 N1 C18 117.61(11)
C66 N1 C18 111.63(14)
C19 C1 C54 121.86(14)
C19 C1 C30 120.40(15)
C54 C1 C30 107.69(14)
C27 C2 C29 120.94(15)
C27 C2 C24 119.71(13)
C29 C2 C24 108.38(14)
C7 C3 C37 119.88(16)
C7 C3 C45 119.51(17)
C37 C3 C45 108.17(17)
C75 C76 C71 119.41(19)
C75 C76 C77 124.72(17)
C71 C76 C77 115.80(17)
C21 C4 C25 119.83(18)
C21 C4 C38 120.13(15)
C25 C4 C38 107.86(13)
C37 C5 C27 120.18(17)
C37 C5 C41 119.61(16)
C27 C5 C41 107.15(14)
C32 C6 C31 113.23(12)
C32 C6 C34 103.79(12)
C31 C6 C34 119.80(13)
C32 C6 H6 106.4
C31 C6 H6 106.4
C34 C6 H6 106.4
C3 C7 C39 120.42(16)
C3 C7 C42 120.82(17)
C39 C7 C42 107.67(17)
C72 C73 C74 120.7(2)
C72 C73 H20 119.6
C74 C73 H20 119.6
C9 C8 C13 121.71(15)
C9 C8 C32 121.50(15)
C13 C8 C32 108.35(12)
C65 C66 C61 120.37(15)
C65 C66 N1 129.28(17)
C61 C66 N1 110.35(12)
C8 C9 C26 119.61(16)
C8 C9 C27 119.91(16)
C26 C9 C27 108.71(13)
C20 C10 C23 119.37(14)
C20 C10 C31 126.24(14)
C23 C10 C31 111.13(15)
C30 C11 C55 118.75(15)
C30 C11 C57 120.61(16)
C55 C11 C57 107.59(15)
C15 C12 C23 118.77(14)
C15 C12 C18 125.13(14)
C23 C12 C18 110.98(13)
C29 C13 C8 118.49(12)
C29 C13 C34 127.08(15)
C8 C13 C34 111.05(14)
C53 C14 C49 118.42(13)
C53 C14 C43 124.21(13)
C49 C14 C43 110.19(13)
C12 C15 C52 120.93(16)
C12 C15 C53 120.57(14)
C52 C15 C53 106.96(11)
C32 C16 C28 120.58(15)
C32 C16 C43 124.50(12)
C28 C16 C43 109.79(13)
C46 C17 C53 121.25(15)
C46 C17 C33 119.69(16)
C53 C17 C33 107.77(13)
C63 C64 C65 118.88(15)
C63 C64 C67 122.12(16)
C65 C64 C67 119.00(19)
N1 C18 C12 110.18(12)
N1 C18 C43 109.48(13)
C12 C18 C43 111.82(10)
N1 C18 C31 103.54(10)
C12 C18 C31 103.06(13)
C43 C18 C31 118.26(13)
C1 C19 C38 118.75(15)
C1 C19 C60 119.82(16)
C38 C19 C60 108.45(12)
C10 C20 C30 119.63(15)
C10 C20 C35 126.47(14)
C30 C20 C35 109.52(15)
C4 C21 C45 120.70(17)
C4 C21 C56 119.57(14)
C45 C21 C56 108.21(16)
C66 C65 C64 120.18(19)
C66 C65 H61 119.9
C64 C65 H61 119.9
C54 C22 C44 120.37(15)
C54 C22 C29 118.65(15)
C44 C22 C29 107.71(13)
C62 C61 C66 119.44(14)
C62 C61 C31 127.98(17)
C66 C61 C31 112.58(13)
C55 C23 C12 121.52(13)
C55 C23 C10 121.51(17)
C12 C23 C10 109.61(13)
C75 C74 C73 119.9(2)
C75 C74 H71 120.0
C73 C74 H71 120.0
C56 C24 C44 121.05(15)
C56 C24 C2 119.47(17)
C44 C24 C2 107.67(12)
C36 C25 C4 120.23(15)
C36 C25 C60 120.63(16)
C4 C25 C60 107.60(14)
C28 C26 C9 118.39(13)
C28 C26 C41 120.16(15)
C9 C26 C41 108.14(16)
C2 C27 C9 118.16(13)
C2 C27 C5 120.04(15)
C9 C27 C5 108.40(16)
C26 C28 C49 120.00(13)
C26 C28 C16 121.29(15)
C49 C28 C16 109.03(14)
C13 C29 C2 120.63(15)
C13 C29 C22 118.76(14)
C2 C29 C22 107.51(13)
C11 C30 C20 121.57(17)
C11 C30 C1 119.59(13)
C20 C30 C1 108.11(14)
C10 C31 C61 110.53(12)
C10 C31 C6 111.91(14)
C61 C31 C6 110.54(11)
C10 C31 C18 103.39(11)
C61 C31 C18 101.83(13)
C6 C31 C18 118.00(11)
C16 C32 C8 118.53(12)
C16 C32 C6 127.19(14)
C8 C32 C6 111.32(14)
C40 C33 C52 119.89(17)
C40 C33 C17 120.15(14)
C52 C33 C17 107.95(13)
C13 C34 C77 105.83(13)
C13 C34 C35 110.87(12)
C77 C34 C35 110.32(12)
C13 C34 C6 103.21(12)
C77 C34 C6 107.59(12)
C35 C34 C6 118.16(13)
C20 C35 C54 99.24(12)
C20 C35 C70 112.80(12)
C54 C35 C70 106.45(14)
C20 C35 C34 112.87(14)
C54 C35 C34 114.74(12)
C70 C35 C34 110.23(12)
C25 C36 C48 119.51(14)
C25 C36 C58 119.59(16)
C48 C36 C58 108.37(17)
C5 C37 C3 120.22(19)
C5 C37 C56 119.36(14)
C3 C37 C56 108.17(15)
C64 C63 C62 120.61(16)
C64 C63 H95 119.7
C62 C63 H95 119.7
C44 C38 C19 119.73(13)
C44 C38 C4 119.48(15)
C19 C38 C4 108.03(15)
C41 C39 C7 119.66(19)
C41 C39 C59 120.12(14)
C7 C39 C59 108.22(15)
C33 C40 C51 120.37(16)
C33 C40 C48 119.66(13)
C51 C40 C48 107.56(17)
C39 C41 C5 120.20(16)
C39 C41 C26 119.78(17)
C5 C41 C26 107.57(14)
C51 C42 C46 120.21(16)
C51 C42 C7 119.42(19)
C46 C42 C7 107.89(15)
C76 C77 C34 111.20(14)
C76 C77 H10A 109.4
C34 C77 H10A 109.4
C76 C77 H10B 109.4
C34 C77 H10B 109.4
H10A C77 H10B 108.0
C16 C43 C14 100.08(11)
C16 C43 C18 115.34(14)
C14 C43 C18 116.58(12)
C16 C43 H105 108.1
C14 C43 H105 108.1
C18 C43 H105 108.1
C38 C44 C24 119.67(13)
C38 C44 C22 120.15(14)
C24 C44 C22 108.73(14)
C58 C45 C21 119.31(16)
C58 C45 C3 120.56(19)
C21 C45 C3 108.15(16)
C17 C46 C59 118.51(14)
C17 C46 C42 119.86(17)
C59 C46 C42 108.58(16)
C52 C47 C55 119.99(14)
C52 C47 C50 119.13(13)
C55 C47 C50 107.83(16)
C50 C48 C36 120.52(18)
C50 C48 C40 120.10(17)
C36 C48 C40 107.82(14)
C59 C49 C28 120.47(17)
C59 C49 C14 121.39(15)
C28 C49 C14 107.30(12)
C48 C50 C57 120.43(17)
C48 C50 C47 120.30(17)
C57 C50 C47 107.07(13)
C42 C51 C40 119.69(17)
C42 C51 C58 120.24(17)
C40 C51 C58 108.47(16)
C47 C52 C15 119.76(13)
C47 C52 C33 120.92(16)
C15 C52 C33 108.91(14)
C74 C75 C76 120.3(2)
C74 C75 H128 119.8
C76 C75 H128 119.8
C14 C53 C17 120.33(14)
C14 C53 C15 118.33(12)
C17 C53 C15 108.38(14)
C22 C54 C1 119.05(13)
C22 C54 C35 125.26(15)
C1 C54 C35 110.38(14)
C23 C55 C11 119.03(15)
C23 C55 C47 118.64(16)
C11 C55 C47 109.13(14)
C64 C67 H13A 109.5
C64 C67 H13B 109.5
H13A C67 H13B 109.5
C64 C67 H13C 109.5
H13A C67 H13C 109.5
H13B C67 H13C 109.5
O1 C68 N1 119.63(15)
O1 C68 C69 120.67(18)
N1 C68 C69 119.70(13)
C24 C56 C21 120.09(15)
C24 C56 C37 121.23(15)
C21 C56 C37 107.29(16)
C71 C70 C35 107.94(13)
C71 C70 H13D 110.1
C35 C70 H13D 110.1
C71 C70 H13E 110.1
C35 C70 H13E 110.1
H13D C70 H13E 108.4
C72 C71 C76 120.20(19)
C72 C71 C70 124.77(19)
C76 C71 C70 114.84(18)
C60 C57 C11 119.39(15)
C60 C57 C50 119.91(13)
C11 C57 C50 108.38(16)
C61 C62 C63 120.49(19)
C61 C62 H148 119.8
C63 C62 H148 119.8
C73 C72 C71 119.4(2)
C73 C72 H149 120.3
C71 C72 H149 120.3
C45 C58 C51 119.43(17)
C45 C58 C36 120.32(18)
C51 C58 C36 107.77(15)
C49 C59 C46 119.99(15)
C49 C59 C39 119.38(15)
C46 C59 C39 107.63(15)
C57 C60 C19 120.15(13)
C57 C60 C25 118.99(17)
C19 C60 C25 108.06(14)
C68 C69 H20A 109.5
C68 C69 H20B 109.5
H20A C69 H20B 109.5
C68 C69 H20C 109.5
H20A C69 H20C 109.5
H20B C69 H20C 109.5
S2 C78 S1 171.53(17)
S1' C78' S2' 174.4(4)

loop_
_geom_bond_atom_site_label_1
_geom_bond_atom_site_label_2
_geom_bond_distance
O1 C68 1.2175(17)
N1 C68 1.390(2)
N1 C66 1.4140(18)
N1 C18 1.502(2)
C1 C19 1.395(2)
C1 C54 1.428(2)
C1 C30 1.445(3)
C2 C27 1.398(3)
C2 C29 1.4418(18)
C2 C24 1.460(2)
C3 C7 1.378(3)
C3 C37 1.443(3)
C3 C45 1.446(3)
C76 C75 1.385(3)
C76 C71 1.406(3)
C76 C77 1.493(3)
C4 C21 1.387(2)
C4 C25 1.447(3)
C4 C38 1.460(2)
C5 C37 1.383(2)
C5 C27 1.451(2)
C5 C41 1.452(3)
C6 C32 1.5018(18)
C6 C31 1.580(2)
C6 C34 1.621(2)
C6 H6 0.9800
C7 C39 1.446(2)
C7 C42 1.457(3)
C73 C72 1.383(3)
C73 C74 1.389(3)
C73 H20 0.9300
C8 C9 1.3921(18)
C8 C13 1.430(2)
C8 C32 1.440(2)
C66 C65 1.387(2)
C66 C61 1.395(3)
C9 C26 1.423(3)
C9 C27 1.430(2)
C10 C20 1.362(3)
C10 C23 1.436(2)
C10 C31 1.512(2)
C11 C30 1.389(2)
C11 C55 1.434(3)
C11 C57 1.451(2)
C12 C15 1.3667(19)
C12 C23 1.425(2)
C12 C18 1.531(2)
C13 C29 1.368(2)
C13 C34 1.5213(19)
C14 C53 1.379(2)
C14 C49 1.447(2)
C14 C43 1.5304(18)
C15 C52 1.446(2)
C15 C53 1.468(2)
C16 C32 1.351(2)
C16 C28 1.4390(18)
C16 C43 1.517(2)
C17 C46 1.392(2)
C17 C53 1.447(2)
C17 C33 1.454(2)
C64 C63 1.388(3)
C64 C65 1.398(2)
C64 C67 1.506(2)
C18 C43 1.557(2)
C18 C31 1.642(2)
C19 C38 1.433(2)
C19 C60 1.445(2)
C20 C30 1.444(2)
C20 C35 1.522(2)
C21 C45 1.445(3)
C21 C56 1.454(2)
C65 H61 0.9300
C22 C54 1.372(2)
C22 C44 1.4441(19)
C22 C29 1.468(2)
C61 C62 1.374(2)
C61 C31 1.5191(19)
C23 C55 1.397(2)
C74 C75 1.380(3)
C74 H71 0.9300
C24 C56 1.372(2)
C24 C44 1.440(2)
C25 C36 1.395(3)
C25 C60 1.455(2)
C26 C28 1.388(3)
C26 C41 1.456(2)
C28 C49 1.436(2)
C33 C40 1.382(3)
C33 C52 1.4474(19)
C34 C77 1.565(2)
C34 C35 1.596(2)
C35 C54 1.534(2)
C35 C70 1.568(2)
C36 C48 1.443(3)
C36 C58 1.449(2)
C37 C56 1.459(3)
C63 C62 1.391(2)
C63 H95 0.9300
C38 C44 1.395(2)
C39 C41 1.379(2)
C39 C59 1.462(3)
C40 C51 1.446(2)
C40 C48 1.462(3)
C42 C51 1.392(3)
C42 C46 1.450(3)
C77 H10A 0.9700
C77 H10B 0.9700
C43 H105 0.9800
C45 C58 1.401(3)
C46 C59 1.439(2)
C47 C52 1.380(3)
C47 C55 1.437(2)
C47 C50 1.461(2)
C48 C50 1.375(2)
C49 C59 1.392(2)
C50 C57 1.453(3)
C51 C58 1.447(3)
C75 H128 0.9300
C67 H13A 0.9600
C67 H13B 0.9600
C67 H13C 0.9600
C68 C69 1.480(2)
C70 C71 1.509(3)
C70 H13D 0.9700
C70 H13E 0.9700
C71 C72 1.388(3)
C57 C60 1.399(3)
C62 H148 0.9300
C72 H149 0.9300
C69 H20A 0.9600
C69 H20B 0.9600
C69 H20C 0.9600
S1 C78 1.6029(6)
S2 C78 1.6028(5)
S1' C78' 1.6019(6)
C78' S2' 1.6021(5)

loop_
_geom_torsion_atom_site_label_1
_geom_torsion_atom_site_label_2
_geom_torsion_atom_site_label_3
_geom_torsion_atom_site_label_4
_geom_torsion
C37 C3 C7 C39 0.8(2)
C45 C3 C7 C39 138.40(15)
C37 C3 C7 C42 -138.67(15)
C45 C3 C7 C42 -1.1(2)
C68 N1 C66 C65 -6.2(3)
C18 N1 C66 C65 -179.64(15)
C68 N1 C66 C61 174.17(15)
C18 N1 C66 C61 0.78(17)
C13 C8 C9 C26 142.11(16)
C32 C8 C9 C26 -2.3(2)
C13 C8 C9 C27 3.3(2)
C32 C8 C9 C27 -141.08(16)
C9 C8 C13 C29 -3.0(2)
C32 C8 C13 C29 145.41(14)
C9 C8 C13 C34 -163.74(13)
C32 C8 C13 C34 -15.30(16)
C23 C12 C15 C52 2.8(2)
C18 C12 C15 C52 155.13(16)
C23 C12 C15 C53 -135.73(17)
C18 C12 C15 C53 16.6(3)
C68 N1 C18 C12 -66.86(17)
C66 N1 C18 C12 107.47(14)
C68 N1 C18 C43 56.50(17)
C66 N1 C18 C43 -129.16(13)
C68 N1 C18 C31 -176.50(13)
C66 N1 C18 C31 -2.17(15)
C15 C12 C18 N1 101.72(17)
C23 C12 C18 N1 -104.09(15)
C15 C12 C18 C43 -20.3(2)
C23 C12 C18 C43 133.91(14)
C15 C12 C18 C31 -148.32(16)
C23 C12 C18 C31 5.86(15)
C54 C1 C19 C38 -3.2(3)
C30 C1 C19 C38 138.03(18)
C54 C1 C19 C60 -140.11(18)
C30 C1 C19 C60 1.1(2)
C23 C10 C20 C30 -1.0(2)
C31 C10 C20 C30 -158.78(13)
C23 C10 C20 C35 152.92(13)
C31 C10 C20 C35 -4.8(2)
C25 C4 C21 C45 -1.0(2)
C38 C4 C21 C45 -138.89(18)
C25 C4 C21 C56 137.99(17)
C38 C4 C21 C56 0.1(3)
C61 C66 C65 C64 0.5(2)
N1 C66 C65 C64 -179.10(15)
C63 C64 C65 C66 -1.4(2)
C67 C64 C65 C66 178.00(15)
C65 C66 C61 C62 1.1(2)
N1 C66 C61 C62 -179.30(14)
C65 C66 C61 C31 -178.46(13)
N1 C66 C61 C31 1.17(18)
C15 C12 C23 C55 -7.0(2)
C18 C12 C23 C55 -162.99(14)
C15 C12 C23 C10 143.42(14)
C18 C12 C23 C10 -12.60(16)
C20 C10 C23 C55 4.0(2)
C31 C10 C23 C55 164.87(12)
C20 C10 C23 C12 -146.42(13)
C31 C10 C23 C12 14.47(16)
C72 C73 C74 C75 1.2(2)
C27 C2 C24 C56 -0.9(2)
C29 C2 C24 C56 143.49(17)
C27 C2 C24 C44 -144.23(16)
C29 C2 C24 C44 0.2(2)
C21 C4 C25 C36 0.8(2)
C38 C4 C25 C36 143.30(16)
C21 C4 C25 C60 -142.62(16)
C38 C4 C25 C60 -0.2(2)
C8 C9 C26 C28 -0.1(2)
C27 C9 C26 C28 142.84(15)
C8 C9 C26 C41 -141.19(15)
C27 C9 C26 C41 1.76(17)
C29 C2 C27 C9 -3.3(2)
C24 C2 C27 C9 136.66(16)
C29 C2 C27 C5 -139.59(16)
C24 C2 C27 C5 0.3(2)
C8 C9 C27 C2 -0.1(2)
C26 C9 C27 C2 -142.90(15)
C8 C9 C27 C5 140.86(15)
C26 C9 C27 C5 -1.95(17)
C37 C5 C27 C2 0.4(3)
C41 C5 C27 C2 141.45(16)
C37 C5 C27 C9 -139.66(17)
C41 C5 C27 C9 1.38(17)
C9 C26 C28 C49 -139.52(16)
C41 C26 C28 C49 -3.2(2)
C9 C26 C28 C16 2.8(2)
C41 C26 C28 C16 139.13(16)
C32 C16 C28 C26 -3.2(2)
C43 C16 C28 C26 -158.97(15)
C32 C16 C28 C49 142.73(16)
C43 C16 C28 C49 -13.02(19)
C8 C13 C29 C2 -0.4(2)
C34 C13 C29 C2 156.88(15)
C8 C13 C29 C22 -136.75(15)
C34 C13 C29 C22 20.5(2)
C27 C2 C29 C13 3.6(2)
C24 C2 C29 C13 -140.34(16)
C27 C2 C29 C22 144.21(16)
C24 C2 C29 C22 0.3(2)
C54 C22 C29 C13 -0.4(2)
C44 C22 C29 C13 140.82(15)
C54 C22 C29 C2 -141.86(16)
C44 C22 C29 C2 -0.7(2)
C55 C11 C30 C20 1.7(2)
C57 C11 C30 C20 138.19(16)
C55 C11 C30 C1 -138.49(16)
C57 C11 C30 C1 -2.0(2)
C10 C20 C30 C11 -1.8(2)
C35 C20 C30 C11 -159.78(13)
C10 C20 C30 C1 142.36(14)
C35 C20 C30 C1 -15.63(16)
C19 C1 C30 C11 0.5(2)
C54 C1 C30 C11 146.57(15)
C19 C1 C30 C20 -144.47(16)
C54 C1 C30 C20 1.58(17)
C20 C10 C31 C61 -102.49(17)
C23 C10 C31 C61 98.22(14)
C20 C10 C31 C6 21.19(18)
C23 C10 C31 C6 -138.11(12)
C20 C10 C31 C18 149.21(13)
C23 C10 C31 C18 -10.09(14)
C62 C61 C31 C10 68.8(2)
C66 C61 C31 C10 -111.70(16)
C62 C61 C31 C6 -55.6(2)
C66 C61 C31 C6 123.83(15)
C62 C61 C31 C18 178.15(16)
C66 C61 C31 C18 -2.37(16)
C32 C6 C31 C10 103.25(15)
C34 C6 C31 C10 -19.76(15)
C32 C6 C31 C61 -133.08(14)
C34 C6 C31 C61 103.91(15)
C32 C6 C31 C18 -16.52(18)
C34 C6 C31 C18 -139.53(12)
N1 C18 C31 C10 117.31(12)
C12 C18 C31 C10 2.48(13)
C43 C18 C31 C10 -121.43(13)
N1 C18 C31 C61 2.59(14)
C12 C18 C31 C61 -112.25(12)
C43 C18 C31 C61 123.85(13)
N1 C18 C31 C6 -118.56(13)
C12 C18 C31 C6 126.60(13)
C43 C18 C31 C6 2.70(18)
C28 C16 C32 C8 0.8(2)
C43 C16 C32 C8 152.86(14)
C28 C16 C32 C6 -157.90(15)
C43 C16 C32 C6 -5.9(2)
C9 C8 C32 C16 1.9(2)
C13 C8 C32 C16 -146.64(14)
C9 C8 C32 C6 163.80(13)
C13 C8 C32 C6 15.28(16)
C31 C6 C32 C16 19.5(2)
C34 C6 C32 C16 150.97(15)
C31 C6 C32 C8 -140.49(13)
C34 C6 C32 C8 -9.01(15)
C46 C17 C33 C40 0.0(2)
C53 C17 C33 C40 -144.12(16)
C46 C17 C33 C52 142.52(16)
C53 C17 C33 C52 -1.6(2)
C29 C13 C34 C77 97.69(18)
C8 C13 C34 C77 -103.66(15)
C29 C13 C34 C35 -21.9(2)
C8 C13 C34 C35 136.71(13)
C29 C13 C34 C6 -149.40(15)
C8 C13 C34 C6 9.25(15)
C32 C6 C34 C13 -0.11(14)
C31 C6 C34 C13 127.38(12)
C32 C6 C34 C77 111.50(12)
C31 C6 C34 C77 -121.01(12)
C32 C6 C34 C35 -122.84(12)
C31 C6 C34 C35 4.65(16)
C10 C20 C35 C54 -134.45(14)
C30 C20 C35 C54 21.66(15)
C10 C20 C35 C70 113.24(17)
C30 C20 C35 C70 -90.65(15)
C10 C20 C35 C34 -12.52(18)
C30 C20 C35 C34 143.59(12)
C13 C34 C35 C20 -107.50(14)
C77 C34 C35 C20 135.59(13)
C6 C34 C35 C20 11.28(15)
C13 C34 C35 C54 5.22(19)
C77 C34 C35 C54 -111.68(15)
C6 C34 C35 C54 124.00(14)
C13 C34 C35 C70 125.37(15)
C77 C34 C35 C70 8.46(19)
C6 C34 C35 C70 -115.85(14)
C4 C25 C36 C48 -137.68(16)
C60 C25 C36 C48 1.1(2)
C4 C25 C36 C58 -0.1(2)
C60 C25 C36 C58 138.62(16)
C27 C5 C37 C3 137.30(17)
C41 C5 C37 C3 1.0(2)
C27 C5 C37 C56 -0.6(3)
C41 C5 C37 C56 -136.86(17)
C7 C3 C37 C5 -1.0(2)
C45 C3 C37 C5 -142.84(15)
C7 C3 C37 C56 141.05(16)
C45 C3 C37 C56 -0.80(18)
C65 C64 C63 C62 0.8(2)
C67 C64 C63 C62 -178.54(16)
C1 C19 C38 C44 0.9(3)
C60 C19 C38 C44 142.24(18)
C1 C19 C38 C4 -140.53(18)
C60 C19 C38 C4 0.8(2)
C21 C4 C38 C44 0.4(3)
C25 C4 C38 C44 -141.93(17)
C21 C4 C38 C19 141.92(18)
C25 C4 C38 C19 -0.4(2)
C3 C7 C39 C41 -0.7(2)
C42 C7 C39 C41 143.45(15)
C3 C7 C39 C59 -143.39(15)
C42 C7 C39 C59 0.75(18)
C52 C33 C40 C51 -137.05(17)
C17 C33 C40 C51 1.1(3)
C52 C33 C40 C48 0.3(2)
C17 C33 C40 C48 138.51(16)
C7 C39 C41 C5 0.7(2)
C59 C39 C41 C5 139.00(17)
C7 C39 C41 C26 -136.62(17)
C59 C39 C41 C26 1.7(3)
C37 C5 C41 C39 -0.9(2)
C27 C5 C41 C39 -142.21(15)
C37 C5 C41 C26 141.00(15)
C27 C5 C41 C26 -0.30(18)
C28 C26 C41 C39 0.9(3)
C9 C26 C41 C39 141.21(16)
C28 C26 C41 C5 -141.16(16)
C9 C26 C41 C5 -0.89(17)
C3 C7 C42 C51 1.5(2)
C39 C7 C42 C51 -142.50(15)
C3 C7 C42 C46 143.59(15)
C39 C7 C42 C46 -0.39(18)
C75 C76 C77 C34 122.89(16)
C71 C76 C77 C34 -54.02(17)
C13 C34 C77 C76 -74.27(17)
C35 C34 C77 C76 45.72(17)
C6 C34 C77 C76 175.91(12)
C32 C16 C43 C14 -136.29(15)
C28 C16 C43 C14 18.30(17)
C32 C16 C43 C18 -10.3(2)
C28 C16 C43 C18 144.24(13)
C53 C14 C43 C16 131.94(18)
C49 C14 C43 C16 -17.74(18)
C53 C14 C43 C18 6.8(3)
C49 C14 C43 C18 -142.83(16)
N1 C18 C43 C16 128.85(13)
C12 C18 C43 C16 -108.76(15)
C31 C18 C43 C16 10.68(18)
N1 C18 C43 C14 -114.19(15)
C12 C18 C43 C14 8.2(2)
C31 C18 C43 C14 127.64(15)
C19 C38 C44 C24 -137.64(18)
C4 C38 C44 C24 -0.6(3)
C19 C38 C44 C22 1.7(3)
C4 C38 C44 C22 138.75(18)
C56 C24 C44 C38 0.3(3)
C2 C24 C44 C38 142.86(17)
C56 C24 C44 C22 -143.22(18)
C2 C24 C44 C22 -0.6(2)
C54 C22 C44 C38 -2.1(3)
C29 C22 C44 C38 -142.46(18)
C54 C22 C44 C24 141.20(18)
C29 C22 C44 C24 0.8(2)
C4 C21 C45 C58 0.5(2)
C56 C21 C45 C58 -142.62(15)
C4 C21 C45 C3 143.36(15)
C56 C21 C45 C3 0.27(17)
C7 C3 C45 C58 0.7(2)
C37 C3 C45 C58 142.67(15)
C7 C3 C45 C21 -141.69(15)
C37 C3 C45 C21 0.33(18)
C53 C17 C46 C59 1.3(3)
C33 C17 C46 C59 -137.87(18)
C53 C17 C46 C42 138.22(18)
C33 C17 C46 C42 -1.0(2)
C51 C42 C46 C17 0.9(3)
C7 C42 C46 C17 -140.82(16)
C51 C42 C46 C59 141.62(16)
C7 C42 C46 C59 -0.13(18)
C25 C36 C48 C50 -0.9(2)
C58 C36 C48 C50 -142.67(16)
C25 C36 C48 C40 142.36(16)
C58 C36 C48 C40 0.56(17)
C33 C40 C48 C50 0.7(2)
C51 C40 C48 C50 142.92(16)
C33 C40 C48 C36 -142.71(16)
C51 C40 C48 C36 -0.49(17)
C26 C28 C49 C59 2.8(3)
C16 C28 C49 C59 -143.62(16)
C26 C28 C49 C14 147.56(16)
C16 C28 C49 C14 1.1(2)
C53 C14 C49 C59 3.8(3)
C43 C14 C49 C59 155.46(17)
C53 C14 C49 C28 -140.52(17)
C43 C14 C49 C28 11.1(2)
C36 C48 C50 C57 0.5(2)
C40 C48 C50 C57 -138.27(17)
C36 C48 C50 C47 138.03(17)
C40 C48 C50 C47 -0.8(2)
C52 C47 C50 C48 -0.2(2)
C55 C47 C50 C48 -141.51(16)
C52 C47 C50 C57 142.24(15)
C55 C47 C50 C57 0.95(17)
C46 C42 C51 C40 0.1(3)
C7 C42 C51 C40 137.58(17)
C46 C42 C51 C58 -138.86(16)
C7 C42 C51 C58 -1.4(2)
C33 C40 C51 C42 -1.2(3)
C48 C40 C51 C42 -143.06(16)
C33 C40 C51 C58 142.14(17)
C48 C40 C51 C58 0.24(17)
C55 C47 C52 C15 -3.2(2)
C50 C47 C52 C15 -139.76(16)
C55 C47 C52 C33 137.85(16)
C50 C47 C52 C33 1.3(2)
C12 C15 C52 C47 2.2(2)
C53 C15 C52 C47 145.60(16)
C12 C15 C52 C33 -143.01(16)
C53 C15 C52 C33 0.4(2)
C40 C33 C52 C47 -1.3(2)
C17 C33 C52 C47 -144.03(17)
C40 C33 C52 C15 143.41(17)
C17 C33 C52 C15 0.7(2)
C73 C74 C75 C76 -1.4(2)
C71 C76 C75 C74 1.1(2)
C77 C76 C75 C74 -175.75(14)
C49 C14 C53 C17 -1.6(3)
C43 C14 C53 C17 -148.99(17)
C49 C14 C53 C15 135.33(17)
C43 C14 C53 C15 -12.1(3)
C46 C17 C53 C14 -0.9(3)
C33 C17 C53 C14 142.48(17)
C46 C17 C53 C15 -141.62(18)
C33 C17 C53 C15 1.8(2)
C12 C15 C53 C14 0.6(3)
C52 C15 C53 C14 -142.93(17)
C12 C15 C53 C17 142.20(17)
C52 C15 C53 C17 -1.3(2)
C44 C22 C54 C1 -0.1(3)
C29 C22 C54 C1 136.06(17)
C44 C22 C54 C35 -151.87(17)
C29 C22 C54 C35 -15.7(2)
C19 C1 C54 C22 2.8(3)
C30 C1 C54 C22 -142.63(16)
C19 C1 C54 C35 158.45(17)
C30 C1 C54 C35 12.99(17)
C20 C35 C54 C22 132.86(17)
C70 C35 C54 C22 -109.92(18)
C34 C35 C54 C22 12.3(2)
C20 C35 C54 C1 -20.91(16)
C70 C35 C54 C1 96.31(16)
C34 C35 C54 C1 -141.48(14)
C12 C23 C55 C11 142.89(15)
C10 C23 C55 C11 -4.0(2)
C12 C23 C55 C47 6.0(2)
C10 C23 C55 C47 -140.92(15)
C30 C11 C55 C23 1.2(2)
C57 C11 C55 C23 -140.38(13)
C30 C11 C55 C47 141.77(14)
C57 C11 C55 C47 0.22(17)
C52 C47 C55 C23 -0.8(2)
C50 C47 C55 C23 140.05(15)
C52 C47 C55 C11 -141.62(16)
C50 C47 C55 C11 -0.73(17)
C66 N1 C68 O1 -170.53(16)
C18 N1 C68 O1 2.5(2)
C66 N1 C68 C69 10.3(3)
C18 N1 C68 C69 -176.63(15)
C44 C24 C56 C21 0.3(3)
C2 C24 C56 C21 -138.08(18)
C44 C24 C56 C37 139.12(18)
C2 C24 C56 C37 0.8(3)
C4 C21 C56 C24 -0.4(3)
C45 C21 C56 C24 143.14(17)
C4 C21 C56 C37 -144.34(17)
C45 C21 C56 C37 -0.76(17)
C5 C37 C56 C24 0.0(3)
C3 C37 C56 C24 -142.44(17)
C5 C37 C56 C21 143.38(16)
C3 C37 C56 C21 0.96(17)
C20 C35 C70 C71 174.97(15)
C54 C35 C70 C71 67.17(17)
C34 C35 C70 C71 -57.85(19)
C75 C76 C71 C72 -0.5(2)
C77 C76 C71 C72 176.63(13)
C75 C76 C71 C70 -175.67(13)
C77 C76 C71 C70 1.41(18)
C35 C70 C71 C72 -119.97(17)
C35 C70 C71 C76 54.99(18)
C30 C11 C57 C60 1.9(3)
C55 C11 C57 C60 142.59(16)
C30 C11 C57 C50 -140.32(16)
C55 C11 C57 C50 0.38(17)
C48 C50 C57 C60 -0.4(2)
C47 C50 C57 C60 -142.79(15)
C48 C50 C57 C11 141.58(15)
C47 C50 C57 C11 -0.82(17)
C66 C61 C62 C63 -1.6(2)
C31 C61 C62 C63 177.81(15)
C64 C63 C62 C61 0.7(3)
C74 C73 C72 C71 -0.6(2)
C76 C71 C72 C73 0.2(2)
C70 C71 C72 C73 174.93(14)
C21 C45 C58 C51 137.66(16)
C3 C45 C58 C51 -0.6(2)
C21 C45 C58 C36 0.3(2)
C3 C45 C58 C36 -138.00(16)
C42 C51 C58 C45 1.0(2)
C40 C51 C58 C45 -142.05(14)
C42 C51 C58 C36 143.16(14)
C40 C51 C58 C36 0.10(18)
C25 C36 C58 C45 -0.4(2)
C48 C36 C58 C45 141.34(16)
C25 C36 C58 C51 -142.17(16)
C48 C36 C58 C51 -0.41(17)
C28 C49 C59 C46 136.31(18)
C14 C49 C59 C46 -3.4(3)
C28 C49 C59 C39 -0.3(3)
C14 C49 C59 C39 -140.00(18)
C17 C46 C59 C49 0.8(3)
C42 C46 C59 C49 -140.45(17)
C17 C46 C59 C39 141.90(17)
C42 C46 C59 C39 0.60(17)
C41 C39 C59 C49 -2.0(3)
C7 C39 C59 C49 140.50(16)
C41 C39 C59 C46 -143.33(16)
C7 C39 C59 C46 -0.84(17)
C11 C57 C60 C19 -0.3(2)
C50 C57 C60 C19 137.61(16)
C11 C57 C60 C25 -137.29(16)
C50 C57 C60 C25 0.6(2)
C1 C19 C60 C57 -1.2(3)
C38 C19 C60 C57 -142.09(17)
C1 C19 C60 C25 139.94(17)
C38 C19 C60 C25 -0.9(2)
C36 C25 C60 C57 -0.9(2)
C4 C25 C60 C57 142.36(16)
C36 C25 C60 C19 -142.62(17)
C4 C25 C60 C19 0.7(2)
